data_4030801
loop_
_publ_author_name
'Lulei, M.'
'Corbett, J. D.'

_publ_section_title
;
 A new rare-earth-metal nitride halide with unusual structural features:
 CsxNa(1-x)La9I16N4 - with a remark about the stoichiometric compounds
 ALa9I16N4 (A = Na, Rb, Cs)
;
_journal_name_full 'European Journal of Solid State and Inorganic Chemistry'
_journal_page_first 241
_journal_page_last 250
_journal_volume 33
_journal_year 1996
_chemical_formula_sum 'Cs0.64 I16 La9 N4 Na0.36'
_chemical_formula_weight 3429.98
_space_group_IT_number 70
_symmetry_cell_setting orthorhombic
_symmetry_Int_Tables_number 70
_symmetry_space_group_name_Hall '-F 2uv 2vw'
_symmetry_space_group_name_H-M 'F d d d :2'
_cell_angle_alpha 90
_cell_angle_beta 90
_cell_angle_gamma 90
_cell_formula_units_Z 8
_cell_length_a 8.980(4)
_cell_length_b 22.91(2)
_cell_length_c 43.61(3)
_cell_volume 8972(11)
_diffrn_ambient_temperature 293
_diffrn_radiation_probe x-ray
_diffrn_radiation_type MoK\a
_diffrn_radiation_wavelength 0.71073
_exptl_absorpt_coefficient_mu 19.897
_exptl_crystal_density_diffrn 5.079
_exptl_crystal_F_000 11425
_refine_ls_number_parameters 74
_refine_ls_number_reflns 1922
_refine_ls_R_factor_gt 0.023
_refine_ls_wR_factor_gt 0.031
_cod_data_source_file EJSSIC-1996-33-141-250.cif
_cod_data_source_block CsNaLa9I16N4
_cod_original_sg_symbol_H-M 'F d d d'
_cod_database_code 4030801

loop_
_symmetry_equiv_pos_site_id
_symmetry_equiv_pos_as_xyz
1 x,y,z
2 1/4-x,1/4-y,z
3 x,1/4-y,1/4-z
4 1/4-x,y,1/4-z
5 -x,-y,-z
6 3/4+x,3/4+y,-z
7 -x,3/4+y,3/4+z
8 3/4+x,-y,3/4+z
9 x,1/2+y,1/2+z
10 1/4-x,3/4-y,1/2+z
11 x,3/4-y,3/4-z
12 1/4-x,1/2+y,3/4-z
13 -x,1/2-y,1/2-z
14 3/4+x,1/4+y,1/2-z
15 -x,1/4+y,1/4+z
16 3/4+x,1/2-y,1/4+z
17 1/2+x,y,1/2+z
18 3/4-x,1/4-y,1/2+z
19 1/2+x,1/4-y,3/4-z
20 3/4-x,y,3/4-z
21 1/2-x,-y,1/2-z
22 1/4+x,3/4+y,1/2-z
23 1/2-x,3/4+y,1/4+z
24 1/4+x,-y,1/4+z
25 1/2+x,1/2+y,z
26 3/4-x,3/4-y,z
27 1/2+x,3/4-y,1/4-z
28 3/4-x,1/2+y,1/4-z
29 1/2-x,1/2-y,-z
30 1/4+x,1/4+y,-z
31 1/2-x,1/4+y,3/4+z
32 1/4+x,1/2-y,3/4+z

loop_
_atom_site_label
_atom_site_type_symbol
_atom_site_thermal_displace_type
_atom_site_fract_x
_atom_site_fract_y
_atom_site_fract_z
_atom_site_occupancy
_atom_site_U_iso_or_equiv
La1 La Uiso 0.02411(5) 0.01889(2) 0.46164(1) 1.000 0.0156(3)
La2 La Uiso 0.93881(5) 0.15295(2) 0.51797(1) 1.000 0.0141(3)
La3 La Uiso 0.12500 0.12500 0.62500 1.000 0.0191(5)
I1 I Uiso 0.91192(6) 0.15426(2) 0.44192(1) 1.000 0.0228(3)
I2 I Uiso 0.16462(6) 0.92006(3) 0.41481(1) 1.000 0.0246(3)
I3 I Uiso 0.67351(6) 0.04641(2) 0.50327(1) 1.000 0.0213(3)
I4 I Uiso 0.74175(7) 0.98559(3) 0.41585(1) 1.000 0.0262(4)
N N Uiso 0.0627(7) 0.0622(3) 0.51070(10) 1.000 0.015(4)
Cs Cs Uiso 0.62500 0.12500 0.38077(5) 0.320(10) 0.0380(13)
Na Na Uiso 0.62500 0.12500 0.38077(5) 0.180(10) 0.0380(13)

loop_
_atom_type_symbol
_atom_type_description
_atom_type_scat_dispersion_real
_atom_type_scat_dispersion_imag
_atom_type_scat_source
Cs Cs -0.3680 2.1192 ' International Tables Vol C Tables 4.2.6.8 and 6.1.1.4'
I I -0.4742 1.8119 ' International Tables Vol C Tables 4.2.6.8 and 6.1.1.4'
La La -0.2871 2.4523 ' International Tables Vol C Tables 4.2.6.8 and 6.1.1.4'
N N 0.0061 0.0033 ' International Tables Vol C Tables 4.2.6.8 and 6.1.1.4'

loop_
_geom_angle_atom_site_label_1
_geom_angle_atom_site_label_2
_geom_angle_atom_site_label_3
_geom_angle
_geom_angle_site_symmetry_1
_geom_angle_site_symmetry_3
_geom_angle_publ_flag
I4 La1 N 138.36(15) 1_445 . yes
I1 La1 N 83.66(16) 1_455 . yes
I2 La1 N 141.77(16) 1_545 . yes
I1 La1 N 83.80(15) 2_655 . yes
La1 La1 N 42.21(15) 5_556 . yes
N La1 N 85.2(2) . 5_556 yes
I3 La1 N 70.65(16) 5_656 . yes
I1 La1 I4 80.19(2) 1_455 1_445 yes
I2 La1 I4 76.22(2) 1_545 1_445 yes
I1 La1 I4 126.51(2) 2_655 1_445 yes
La1 La1 I4 115.23(2) 5_556 1_445 yes
I4 La1 N 82.73(14) 1_445 5_556 yes
I3 La1 I4 140.13(2) 5_656 1_445 yes
I1 La1 I2 125.97(2) 1_455 1_545 yes
I1 La1 I1 73.13(2) 1_455 2_655 yes
La1 La1 I1 115.87(2) 5_556 1_455 yes
I1 La1 N 139.41(16) 1_455 5_556 yes
I1 La1 I3 138.20(2) 1_455 5_656 yes
I1 La1 I2 83.27(2) 2_655 1_545 yes
La1 La1 I2 118.13(2) 5_556 1_545 yes
I2 La1 N 84.38(14) 1_545 5_556 yes
I2 La1 I3 71.14(1) 1_545 5_656 yes
La1 La1 I1 118.04(2) 5_556 2_655 yes
I1 La1 N 143.80(15) 2_655 5_556 yes
I1 La1 I3 71.81(1) 2_655 5_656 yes
La1 La1 N 43.00(13) 5_556 5_556 yes
La1 La1 I3 64.21(1) 5_556 5_656 yes
I3 La1 N 72.00(15) 5_656 5_556 yes
I1 La2 I3 76.84(1) . . yes
I1 La2 N 84.78(11) . 1_655 yes
I1 La2 I3 75.39(1) . 2_655 yes
I1 La2 N 86.13(11) . 2_655 yes
La2 La2 I1 94.07(2) 2_755 . yes
I1 La2 I2 145.11(2) . 5_666 yes
I1 La2 I4 146.21(2) . 30_546 yes
I1 La2 I3 73.63(1) . 30_556 yes
I3 La2 N 71.45(15) . 1_655 yes
I3 La2 I3 64.08(1) . 2_655 yes
I3 La2 N 148.32(15) . 2_655 yes
La2 La2 I3 112.93(2) 2_755 . yes
I2 La2 I3 68.68(1) 5_666 . yes
I3 La2 I4 128.96(2) . 30_546 yes
I3 La2 I3 126.78(2) . 30_556 yes
I3 La2 N 134.21(15) 2_655 1_655 yes
N La2 N 80.7(2) 1_655 2_655 yes
La2 La2 N 41.48(15) 2_755 1_655 yes
I2 La2 N 79.52(12) 5_666 1_655 yes
I4 La2 N 121.43(12) 30_546 1_655 yes
I3 La2 N 145.39(14) 30_556 1_655 yes
I3 La2 N 136.87(16) 2_655 2_655 yes
La2 La2 I3 169.40(2) 2_755 2_655 yes
I2 La2 I3 93.72(2) 5_666 2_655 yes
I3 La2 I4 95.63(2) 2_655 30_546 yes
I3 La2 I3 66.15(1) 2_655 30_556 yes
La2 La2 N 41.23(16) 2_755 2_655 yes
I2 La2 N 121.21(12) 5_666 2_655 yes
I4 La2 N 78.53(12) 30_546 2_655 yes
I3 La2 N 71.36(16) 30_556 2_655 yes
La2 La2 I2 94.41(2) 2_755 5_666 yes
La2 La2 I4 93.84(2) 2_755 30_546 yes
La2 La2 I3 112.43(2) 2_755 30_556 yes
I2 La2 I4 66.56(2) 5_666 30_546 yes
I2 La2 I3 132.52(2) 5_666 30_556 yes
I3 La2 I4 72.99(2) 30_556 30_546 yes
I2 La3 I4 76.26(1) 5_566 5_666 yes
I2 La3 I2 75.67(1) 5_566 15_545 yes
I2 La3 I4 143.78(2) 5_566 15_645 yes
I2 La3 I4 76.06(1) 5_566 24_465 yes
I2 La3 I2 143.46(2) 5_566 24_565 yes
I2 La3 I4 70.84(2) 5_566 30_446 yes
I2 La3 I2 116.37(1) 5_566 30_546 yes
I2 La3 I4 143.78(2) 15_545 5_666 yes
I4 La3 I4 137.75(2) 5_666 15_645 yes
I4 La3 I4 80.53(1) 5_666 24_465 yes
I2 La3 I4 76.06(1) 24_565 5_666 yes
I4 La3 I4 115.10(1) 5_666 30_446 yes
I2 La3 I4 70.84(2) 30_546 5_666 yes
I2 La3 I4 76.26(1) 15_545 15_645 yes
I2 La3 I4 70.84(2) 15_545 24_465 yes
I2 La3 I2 116.37(1) 15_545 24_565 yes
I2 La3 I4 76.06(1) 15_545 30_446 yes
I2 La3 I2 143.46(2) 15_545 30_546 yes
I4 La3 I4 115.10(1) 15_645 24_465 yes
I2 La3 I4 70.84(2) 24_565 15_645 yes
I4 La3 I4 80.53(1) 15_645 30_446 yes
I2 La3 I4 76.06(1) 30_546 15_645 yes
I2 La3 I4 76.26(1) 24_565 24_465 yes
I4 La3 I4 137.75(2) 24_465 30_446 yes
I2 La3 I4 143.78(2) 30_546 24_465 yes
I2 La3 I4 143.78(2) 24_565 30_446 yes
I2 La3 I2 75.67(1) 24_565 30_546 yes
I2 La3 I4 76.26(1) 30_546 30_446 yes
La1 I1 La2 73.48(1) 1_655 . yes
La1 I1 La2 72.25(1) 2_655 . yes
La1 I1 La1 99.35(2) 1_655 2_655 yes
La1 I2 La3 103.85(2) 1_565 5_566 yes
La1 I2 La2 73.03(1) 1_565 5_666 yes
La2 I2 La3 94.71(2) 5_666 5_566 yes
La2 I3 La2 111.70(2) . 2_655 yes
La1 I3 La2 71.54(1) 5_656 . yes
La2 I3 La2 134.34(2) . 6_446 yes
La1 I3 La2 142.14(2) 5_656 2_655 yes
La2 I3 La2 113.85(2) 2_655 6_446 yes
La1 I3 La2 70.87(1) 5_656 6_446 yes
La1 I4 La3 102.89(2) 1_665 5_666 yes
La1 I4 La2 74.37(1) 1_665 6_456 yes
La2 I4 La3 94.53(2) 6_456 5_666 yes
La1 N La2 114.5(2) . 1_455 yes
La1 N La2 113.2(2) . 2_655 yes
La1 N La1 94.8(2) . 5_556 yes
La2 N La2 97.3(2) 1_455 2_655 yes
La1 N La2 117.9(2) 5_556 1_455 yes
La1 N La2 120.4(2) 5_556 2_655 yes

loop_
_geom_bond_atom_site_label_1
_geom_bond_atom_site_label_2
_geom_bond_distance
_geom_bond_site_symmetry_2
_geom_bond_publ_flag
La1 N 2.384(5) . yes
La1 I4 3.317(3) 1_445 yes
La1 I1 3.372(3) 1_455 yes
La1 I2 3.300(3) 1_545 yes
La1 I1 3.434(3) 2_655 yes
La1 La1 3.483(3) 5_556 yes
La1 N 2.348(7) 5_556 yes
La1 I3 3.457(3) 5_656 yes
La2 I1 3.326(3) . yes
La2 I3 3.471(3) . yes
La2 N 2.379(7) 1_655 yes
La2 I3 3.513(3) 2_655 yes
La2 N 2.391(7) 2_655 yes
La2 La2 3.581(3) 2_755 yes
La2 I2 3.501(3) 5_666 yes
La2 I4 3.484(3) 30_546 yes
La2 I3 3.418(3) 30_556 yes
La3 I2 3.293(3) 5_566 yes
La3 I4 3.320(3) 5_666 yes
La3 I2 3.293(3) 15_545 yes
La3 I4 3.320(3) 15_645 yes
La3 I4 3.320(3) 24_465 yes
La3 I2 3.293(3) 24_565 yes
La3 I4 3.320(3) 30_446 yes
La3 I2 3.293(3) 30_546 yes

loop_
_geom_torsion_atom_site_label_1
_geom_torsion_atom_site_label_2
_geom_torsion_atom_site_label_3
_geom_torsion_atom_site_label_4
_geom_torsion
_geom_torsion_site_symmetry_1
_geom_torsion_site_symmetry_3
_geom_torsion_site_symmetry_4
_geom_torsion_publ_flag
I4 La1 N La2 -50.2(4) 1_445 . 1_455 no
I4 La1 N La2 -160.55(10) 1_445 . 2_655 no
I4 La1 N La1 73.4(3) 1_445 . 5_556 no
I1 La1 N La2 17.3(2) 1_455 . 1_455 no
I1 La1 N La2 -93.1(2) 1_455 . 2_655 no
I1 La1 N La1 140.90(18) 1_455 . 5_556 no
I2 La1 N La2 161.73(9) 1_545 . 1_455 no
I2 La1 N La2 51.4(4) 1_545 . 2_655 no
I2 La1 N La1 -74.6(3) 1_545 . 5_556 no
I1 La1 N La2 90.9(2) 2_655 . 1_455 no
I1 La1 N La2 -19.4(2) 2_655 . 2_655 no
I1 La1 N La1 -145.45(18) 2_655 . 5_556 no
La1 La1 N La2 -123.7(4) 5_556 . 1_455 no
La1 La1 N La2 126.0(4) 5_556 . 2_655 no
N La1 N La2 -123.7(3) 5_556 . 1_455 no
N La1 N La2 126.0(3) 5_556 . 2_655 no
N La1 N La1 0.0(2) 5_556 . 5_556 no
I3 La1 N La2 163.8(3) 5_656 . 1_455 no
I3 La1 N La2 53.4(2) 5_656 . 2_655 no
I3 La1 N La1 -72.59(16) 5_656 . 5_556 no
N La1 I1 La2 -11.61(15) . 1_455 1_455 no
N La1 I2 La2 61.2(2) . 1_545 5_656 no
N La1 I1 La2 13.35(16) . 2_655 2_655 no
N La1 La1 I3 90.9(2) . 5_556 1_455 no
N La1 La1 N 180.0(3) . 5_556 5_556 no
N La1 La1 I2 42.6(2) . 5_556 5_566 no
N La1 La1 I1 -135.8(2) . 5_556 5_656 no
N La1 La1 I4 -44.8(2) . 5_556 5_666 no
I4 La1 La1 N -135.3(2) 1_445 5_556 . no
I1 La1 La1 N -44.2(2) 1_455 5_556 . no
I2 La1 La1 N 137.4(2) 1_545 5_556 . no
I1 La1 La1 N 39.7(2) 2_655 5_556 . no
N La1 La1 N 180.0(3) 5_556 5_556 . no
I3 La1 La1 N 89.1(2) 5_656 5_556 . no
N La1 N La1 0.0(2) . 5_556 5_556 no
N La1 N La2 -121.1(3) . 5_556 5_656 no
N La1 I3 La2 -33.15(16) . 5_656 2_655 no
N La1 I3 La2 120.44(16) . 5_656 5_656 no
N La1 I3 La2 -137.68(16) . 5_656 6_446 no
I3 La2 I1 La1 -60.53(1) . . 1_655 no
I3 La2 I1 La1 -166.35(2) . . 2_655 no
N La2 I1 La1 11.61(16) 1_655 . 1_655 no
N La2 I1 La1 -94.22(16) 1_655 . 2_655 no
I3 La2 I1 La1 -126.76(2) 2_655 . 1_655 no
I3 La2 I1 La1 127.42(2) 2_655 . 2_655 no
N La2 I1 La1 92.57(16) 2_655 . 1_655 no
N La2 I1 La1 -13.26(16) 2_655 . 2_655 no
La2 La2 I1 La1 52.08(1) 2_755 . 1_655 no
La2 La2 I1 La1 -53.75(1) 2_755 . 2_655 no
I2 La2 I1 La1 -51.62(3) 5_666 . 1_655 no
I2 La2 I1 La1 -157.45(3) 5_666 . 2_655 no
I4 La2 I1 La1 155.21(3) 30_546 . 1_655 no
I4 La2 I1 La1 49.38(4) 30_546 . 2_655 no
I3 La2 I1 La1 164.27(2) 30_556 . 1_655 no
I3 La2 I1 La1 58.45(1) 30_556 . 2_655 no
I1 La2 I3 La2 -102.51(2) . . 2_655 no
I1 La2 I3 La1 117.77(2) . . 5_656 no
I1 La2 I3 La2 81.78(2) . . 6_446 no
N La2 I3 La2 168.65(12) 1_655 . 2_655 no
N La2 I3 La1 28.92(11) 1_655 . 5_656 no
N La2 I3 La2 -7.07(12) 1_655 . 6_446 no
I3 La2 I3 La2 -22.55(2) 2_655 . 2_655 no
I3 La2 I3 La1 -162.27(2) 2_655 . 5_656 no
I3 La2 I3 La2 161.74(2) 2_655 . 6_446 no
N La2 I3 La2 -161.8(2) 2_655 . 2_655 no
N La2 I3 La1 58.5(2) 2_655 . 5_656 no
N La2 I3 La2 22.5(2) 2_655 . 6_446 no
La2 La2 I3 La2 168.62(2) 2_755 . 2_655 no
La2 La2 I3 La1 28.89(2) 2_755 . 5_656 no
La2 La2 I3 La2 -7.09(3) 2_755 . 6_446 no
I2 La2 I3 La2 82.94(2) 5_666 . 2_655 no
I2 La2 I3 La1 -56.78(1) 5_666 . 5_656 no
I2 La2 I3 La2 -92.77(2) 5_666 . 6_446 no
I4 La2 I3 La2 52.80(3) 30_546 . 2_655 no
I4 La2 I3 La1 -86.92(2) 30_546 . 5_656 no
I4 La2 I3 La2 -122.91(3) 30_546 . 6_446 no
I3 La2 I3 La2 -44.94(3) 30_556 . 2_655 no
I3 La2 I3 La1 175.33(2) 30_556 . 5_656 no
I3 La2 I3 La2 139.35(2) 30_556 . 6_446 no
I1 La2 N La1 -17.5(2) . 1_655 1_655 no
I1 La2 N La2 102.19(13) . 1_655 2_755 no
I1 La2 N La1 -127.7(2) . 1_655 5_656 no
I3 La2 N La1 60.4(2) . 1_655 1_655 no
I3 La2 N La2 -179.96(16) . 1_655 2_755 no
I3 La2 N La1 -49.8(2) . 1_655 5_656 no
I1 La2 I3 La2 105.09(2) . 2_655 2_655 no
I1 La2 I3 La1 -167.39(3) . 2_655 30_556 no
I3 La2 I3 La2 22.84(2) . 2_655 2_655 no
I3 La2 I3 La1 110.37(3) . 2_655 30_556 no
I1 La2 N La1 20.0(2) . 2_655 2_655 no
I1 La2 N La2 -100.67(13) . 2_655 2_755 no
I3 La2 N La1 77.0(4) . 2_655 2_655 no
I3 La2 N La2 -43.6(3) . 2_655 2_755 no
I1 La2 La2 N -77.39(16) . 2_755 1_655 no
I1 La2 La2 N 79.40(16) . 2_755 2_655 no
I1 La2 La2 I1 2.02(2) . 2_755 2_755 no
I1 La2 La2 I3 79.44(2) . 2_755 2_755 no
I3 La2 La2 N 0.04(16) . 2_755 1_655 no
I3 La2 La2 N 156.82(16) . 2_755 2_655 no
I3 La2 La2 I1 79.44(2) . 2_755 2_755 no
I3 La2 La2 I3 156.86(2) . 2_755 2_755 no
I1 La2 I2 La1 51.06(3) . 5_666 5_656 no
I3 La2 I2 La1 60.37(1) . 5_666 5_656 no
I1 La2 I3 La1 -58.55(1) . 30_556 2_655 no
I1 La2 I3 La2 -94.71(2) . 30_556 30_556 no
I3 La2 I3 La1 -117.49(2) . 30_556 2_655 no
I3 La2 I3 La2 -153.64(2) . 30_556 30_556 no
